data_7010854
loop_
_publ_author_name
'Clarke, Matthew L.'
'Slawin, Alexandra M. Z.'
'Wheatley, Matthew V.'
'Woollins, J. Derek'

_publ_section_title
;
 Synthesis and structure of novel rhodium complexes of
 multi-functionalised amine-phosphine ligands
;
_journal_issue 23
_journal_name_full 'Journal of the Chemical Society, Dalton Transactions'
_journal_page_first 3421
_journal_paper_doi 10.1039/b104523g
_journal_year 2001
_chemical_formula_analytical 'C35 H46 Cl2 N3 O1.50 P Rh'
_chemical_formula_moiety 'C32 H39 Cl2 N3 P Rh.C3 H6 O.[H2 O]0.5'
_chemical_formula_structural 'C35 H46 Cl2 N3 O1.50 P Rh'
_chemical_formula_sum 'C35 H46 Cl2 N3 O1.5 P Rh'
_chemical_formula_weight 737.53
_space_group_IT_number 14
_symmetry_cell_setting monoclinic
_symmetry_space_group_name_Hall '-P 2yn'
_symmetry_space_group_name_H-M 'P 1 21/n 1'
_atom_sites_solution_hydrogens geom
_atom_sites_solution_primary direct
_atom_sites_solution_secondary difmap
_audit_creation_method SHELXL
_cell_angle_alpha 90.00
_cell_angle_beta 91.1350(10)
_cell_angle_gamma 90.00
_cell_formula_units_Z 4
_cell_length_a 13.0569(3)
_cell_length_b 19.4344(5)
_cell_length_c 13.9166(3)
_cell_measurement_reflns_used 98
_cell_measurement_temperature 566(2)
_cell_measurement_theta_max 168
_cell_measurement_theta_min 12
_cell_volume 3530.69(14)
_computing_cell_refinement SMART/SAINT
_computing_data_collection SMART
_computing_data_reduction SAINT
_computing_molecular_graphics SHELXTL
_computing_publication_material SHELXTL
_computing_structure_refinement 'SHELXL-93 (Sheldrick, 1993)'
_computing_structure_solution 'SHELXS-86 (Sheldrick, 1990)'
_diffrn_ambient_temperature 566(2)
_diffrn_measurement_device SMART
_diffrn_measurement_method CCD
_diffrn_radiation_monochromator graphite
_diffrn_radiation_source 'fine-focus sealed tube'
_diffrn_radiation_type MoK\a
_diffrn_radiation_wavelength 0.71073
_diffrn_reflns_av_R_equivalents 0.0510
_diffrn_reflns_av_sigmaI/netI 0.0619
_diffrn_reflns_limit_h_max 14
_diffrn_reflns_limit_h_min -14
_diffrn_reflns_limit_k_max 21
_diffrn_reflns_limit_k_min -14
_diffrn_reflns_limit_l_max 15
_diffrn_reflns_limit_l_min -15
_diffrn_reflns_number 14889
_diffrn_reflns_theta_max 23.29
_diffrn_reflns_theta_min 1.80
_diffrn_standards_decay_% -
_diffrn_standards_interval_count -
_diffrn_standards_interval_time -
_diffrn_standards_number -
_exptl_absorpt_coefficient_mu 0.713
_exptl_absorpt_correction_T_max 1.000000
_exptl_absorpt_correction_T_min 0.824253
_exptl_absorpt_correction_type sadabs
_exptl_crystal_colour red
_exptl_crystal_density_diffrn 1.387
_exptl_crystal_density_meas ?
_exptl_crystal_density_method -
_exptl_crystal_description plate
_exptl_crystal_F_000 1532
_exptl_crystal_size_max .17
_exptl_crystal_size_mid .1
_exptl_crystal_size_min .07
_refine_diff_density_max 1.209
_refine_diff_density_min -0.704
_refine_diff_density_rms 0.099
_refine_ls_extinction_coef 0.0006(2)
_refine_ls_extinction_expression Fc^*^=kFc[1+0.001xFc^2^\l^3^/sin(2\q)]^-1/4^
_refine_ls_extinction_method SHELXL
_refine_ls_goodness_of_fit_all 1.126
_refine_ls_goodness_of_fit_obs 1.220
_refine_ls_hydrogen_treatment riding
_refine_ls_matrix_type full
_refine_ls_number_parameters 381
_refine_ls_number_reflns 4965
_refine_ls_number_restraints 0
_refine_ls_restrained_S_all 1.363
_refine_ls_restrained_S_obs 1.220
_refine_ls_R_factor_all 0.1009
_refine_ls_R_factor_obs 0.0589
_refine_ls_shift/esd_max 3.158
_refine_ls_shift/esd_mean 0.078
_refine_ls_structure_factor_coef Fsqd
_refine_ls_weighting_details 'w=1/[\s^2^(Fo^2^)+(0.0812P)^2^+2.1112P] where P=(Fo^2^+2Fc^2^)/3'
_refine_ls_weighting_scheme calc
_refine_ls_wR_factor_all 0.1928
_refine_ls_wR_factor_obs 0.1414
_reflns_number_observed 3382
_reflns_number_total 5036
_reflns_observed_criterion >2sigma(I)
_cod_data_source_file b104523g.txt
_cod_data_source_block 11
_cod_depositor_comments
;
The following automatic conversions were performed:
'_symmetry_cell_setting' value 'Monoclinic' changed to 'monoclinic'
according to '/home/saulius/struct/CIF-dictionaries/cif_core.dic'
dictionary named 'cif_core.dic' version 2.4.1 from 2010-06-29.

Automatic conversion script
Id: cif_fix_enum 1527 2010-12-29 10:47:43Z saulius 

The following automatic conversions were performed:

'_exptl_crystal_density_meas' value '-' was changed to '?' - the
value is perceived as not measured.

Automatic conversion script
Id: cif_fix_values 3008 2015-01-20 13:52:24Z robertas 

The following automatic conversions were performed:

'_refine_ls_weighting_scheme' value 'calc
w=1/[\s^2^(Fo^2^)+(0.0812P)^2^+2.1112P] where P=(Fo^2^+2Fc^2^)/3' was
changed to 'calc'. New tag '_refine_ls_weighting_details' was
created. The value of the new tag was set to
'w=1/[\s^2^(Fo^2^)+(0.0812P)^2^+2.1112P] where P=(Fo^2^+2Fc^2^)/3'.

Automatic conversion script
Id: cif_fix_values 3143 2015-03-26 13:38:13Z robertas 
;
_cod_original_sg_symbol_H-M P2(1)/n
_cod_original_formula_sum 'C35 H46 Cl2 N3 O1.50 P Rh'
_cod_database_code 7010854

loop_
_symmetry_equiv_pos_as_xyz
'x, y, z'
'-x+1/2, y+1/2, -z+1/2'
'-x, -y, -z'
'x-1/2, -y-1/2, z-1/2'

loop_
_atom_site_aniso_label
_atom_site_aniso_U_11
_atom_site_aniso_U_22
_atom_site_aniso_U_33
_atom_site_aniso_U_23
_atom_site_aniso_U_13
_atom_site_aniso_U_12
Rh1 0.0426(2) 0.0418(2) 0.0361(2) -0.0012(2) 0.0020(2) -0.0016(2)
Cl1 0.0626(8) 0.0905(11) 0.0374(6) -0.0034(7) -0.0029(6) -0.0161(8)
Cl2 0.0637(8) 0.0443(8) 0.0862(10) 0.0055(7) 0.0046(8) -0.0036(7)
P1 0.0425(7) 0.0487(8) 0.0327(6) 0.0028(6) 0.0010(5) 0.0005(6)
C1 0.037(2) 0.056(3) 0.035(2) 0.001(2) 0.000(2) 0.005(2)
C2 0.044(3) 0.064(3) 0.043(3) -0.004(3) -0.003(2) 0.003(3)
C3 0.062(3) 0.073(4) 0.054(3) -0.011(3) -0.007(3) 0.014(3)
C4 0.079(4) 0.108(5) 0.035(3) -0.008(3) -0.001(3) 0.015(4)
C5 0.103(4) 0.075(4) 0.039(3) 0.012(3) -0.005(3) 0.020(4)
C6 0.078(4) 0.058(3) 0.044(3) 0.007(3) -0.006(3) 0.007(3)
C7 0.044(3) 0.052(3) 0.036(2) -0.006(2) -0.005(2) 0.000(2)
C8 0.055(3) 0.052(3) 0.039(3) 0.002(2) -0.002(2) -0.003(3)
C9 0.077(4) 0.062(4) 0.048(3) 0.016(3) -0.017(3) 0.004(3)
C10 0.068(4) 0.062(4) 0.062(3) 0.009(3) -0.021(3) 0.009(3)
C11 0.056(3) 0.090(5) 0.059(3) -0.008(3) -0.010(3) 0.010(3)
C12 0.048(3) 0.065(4) 0.053(3) 0.014(3) -0.006(2) 0.012(3)
C13 0.049(3) 0.061(3) 0.037(3) 0.005(2) 0.007(2) -0.006(3)
N14 0.055(2) 0.045(2) 0.043(2) 0.005(2) -0.009(2) -0.010(2)
C15 0.059(3) 0.051(3) 0.062(3) 0.018(3) -0.007(3) -0.009(3)
C16 0.081(4) 0.046(3) 0.081(4) 0.005(3) -0.017(3) -0.009(3)
N17 0.067(3) 0.045(3) 0.070(3) 0.012(2) -0.027(2) -0.011(2)
C18 0.064(3) 0.062(4) 0.050(3) 0.006(3) -0.003(3) -0.010(3)
C19 0.058(3) 0.050(3) 0.056(3) 0.007(3) -0.011(3) -0.011(3)
C20 0.052(3) 0.050(3) 0.053(3) -0.006(3) -0.003(3) 0.006(3)
N21 0.071(3) 0.061(3) 0.060(3) -0.004(2) -0.023(2) -0.004(3)
C22 0.085(4) 0.072(4) 0.059(3) -0.004(3) -0.020(3) 0.010(4)
C23 0.070(4) 0.084(5) 0.080(4) -0.030(4) -0.021(3) 0.003(4)
C24 0.072(4) 0.062(4) 0.103(5) -0.016(4) -0.009(4) -0.015(3)
C25 0.075(4) 0.065(4) 0.084(4) 0.001(3) -0.006(3) -0.015(3)
C26 0.039(3) 0.055(3) 0.054(3) -0.006(3) 0.005(2) -0.008(3)
C27 0.050(3) 0.073(4) 0.042(3) 0.010(3) -0.001(2) -0.003(3)
C28 0.044(3) 0.053(3) 0.073(4) 0.014(3) -0.004(3) 0.007(3)
C29 0.042(3) 0.061(3) 0.050(3) -0.009(3) 0.006(2) 0.002(3)
C30 0.040(3) 0.052(3) 0.051(3) 0.004(3) 0.005(2) -0.005(2)
C31 0.070(4) 0.072(4) 0.099(4) -0.034(4) 0.008(4) -0.019(3)
C32 0.061(4) 0.145(6) 0.050(3) 0.014(4) -0.011(3) -0.009(4)
C33 0.057(4) 0.076(5) 0.129(6) 0.016(4) -0.008(4) 0.006(3)
C34 0.074(4) 0.096(5) 0.067(4) -0.029(4) 0.020(3) -0.006(4)
C35 0.067(4) 0.076(4) 0.068(4) 0.029(3) 0.005(3) -0.004(3)

loop_
_atom_site_label
_atom_site_type_symbol
_atom_site_fract_x
_atom_site_fract_y
_atom_site_fract_z
_atom_site_U_iso_or_equiv
_atom_site_thermal_displace_type
_atom_site_occupancy
_atom_site_calc_flag
_atom_site_refinement_flags
_atom_site_disorder_group
Rh1 Rh 0.91592(3) 0.14680(2) 0.33258(3) 0.04013(11) Uani 1 d . .
Cl1 Cl 0.81596(11) 0.14069(8) 0.18382(9) 0.0635(4) Uani 1 d . .
Cl2 Cl 0.85924(11) 0.03191(7) 0.36950(11) 0.0647(4) Uani 1 d . .
P1 P 0.77190(10) 0.18723(7) 0.41237(8) 0.0413(3) Uani 1 d . .
C1 C 0.7884(3) 0.1968(3) 0.5430(3) 0.0427(13) Uani 1 d . .
C2 C 0.7937(4) 0.2622(3) 0.5851(3) 0.0503(15) Uani 1 d . .
H2A H 0.7846(4) 0.3014(3) 0.5475(3) 0.060 Uiso 1 calc R .
C3 C 0.8127(4) 0.2686(3) 0.6846(4) 0.063(2) Uani 1 d . .
H3A H 0.8172(4) 0.3119(3) 0.7127(4) 0.076 Uiso 1 calc R .
C4 C 0.8246(5) 0.2108(4) 0.7398(4) 0.074(2) Uani 1 d . .
H4A H 0.8354(5) 0.2151(4) 0.8058(4) 0.089 Uiso 1 calc R .
C5 C 0.8207(5) 0.1455(3) 0.6982(4) 0.072(2) Uani 1 d . .
H5A H 0.8291(5) 0.1063(3) 0.7360(4) 0.087 Uiso 1 calc R .
C6 C 0.8043(4) 0.1397(3) 0.5997(4) 0.060(2) Uani 1 d . .
H6A H 0.8041(4) 0.0964(3) 0.5714(4) 0.072 Uiso 1 calc R .
C7 C 0.7113(4) 0.2664(3) 0.3722(3) 0.0440(13) Uani 1 d . .
C8 C 0.7501(4) 0.3028(3) 0.2934(3) 0.0484(14) Uani 1 d . .
H8A H 0.8089(4) 0.2876(3) 0.2634(3) 0.058 Uiso 1 calc R .
C9 C 0.7000(5) 0.3617(3) 0.2607(4) 0.063(2) Uani 1 d . .
H9A H 0.7260(5) 0.3855(3) 0.2087(4) 0.075 Uiso 1 calc R .
C10 C 0.6129(4) 0.3853(3) 0.3034(4) 0.064(2) Uani 1 d . .
H10A H 0.5804(4) 0.4249(3) 0.2808(4) 0.077 Uiso 1 calc R .
C11 C 0.5741(4) 0.3498(3) 0.3804(4) 0.069(2) Uani 1 d . .
H11A H 0.5150(4) 0.3655(3) 0.4094(4) 0.082 Uiso 1 calc R .
C12 C 0.6226(4) 0.2905(3) 0.4153(4) 0.055(2) Uani 1 d . .
H12A H 0.5958(4) 0.2671(3) 0.4674(4) 0.066 Uiso 1 calc R .
C13 C 0.6644(4) 0.1251(3) 0.4136(3) 0.0488(15) Uani 1 d . .
H13A H 0.6819(4) 0.0881(3) 0.4578(3) 0.059 Uiso 1 calc R .
H13B H 0.6044(4) 0.1481(3) 0.4380(3) 0.059 Uiso 1 calc R .
N14 N 0.6371(3) 0.0940(2) 0.3162(3) 0.0475(11) Uani 1 d . .
C15 C 0.5800(4) 0.0271(3) 0.3328(4) 0.057(2) Uani 1 d . .
H15A H 0.6244(4) -0.0049(3) 0.3673(4) 0.069 Uiso 1 calc R .
H15B H 0.5207(4) 0.0359(3) 0.3719(4) 0.069 Uiso 1 calc R .
C16 C 0.5458(5) -0.0045(3) 0.2380(4) 0.070(2) Uani 1 d . .
H16A H 0.6054(5) -0.0167(3) 0.2012(4) 0.083 Uiso 1 calc R .
H16B H 0.5073(5) -0.0461(3) 0.2500(4) 0.083 Uiso 1 calc R .
N17 N 0.4816(3) 0.0442(2) 0.1825(3) 0.0609(14) Uani 1 d . .
C18 C 0.5386(4) 0.1082(3) 0.1648(4) 0.059(2) Uani 1 d . .
H18A H 0.4958(4) 0.1394(3) 0.1272(4) 0.071 Uiso 1 calc R .
H18B H 0.5989(4) 0.0978(3) 0.1279(4) 0.071 Uiso 1 calc R .
C19 C 0.5701(4) 0.1420(3) 0.2563(4) 0.0551(15) Uani 1 d . .
H19A H 0.5097(4) 0.1544(3) 0.2920(4) 0.066 Uiso 1 calc R .
H19B H 0.6075(4) 0.1839(3) 0.2426(4) 0.066 Uiso 1 calc R .
C20 C 0.4040(4) 0.0231(3) 0.1207(4) 0.0516(15) Uani 1 d . .
N21 N 0.3771(4) 0.0681(3) 0.0518(3) 0.0645(14) Uani 1 d . .
C22 C 0.2994(5) 0.0497(3) -0.0081(4) 0.072(2) Uani 1 d . .
H22A H 0.2800(5) 0.0805(3) -0.0563(4) 0.087 Uiso 1 calc R .
C23 C 0.2478(5) -0.0105(3) -0.0028(4) 0.078(2) Uani 1 d . .
H23A H 0.1939(5) -0.0201(3) -0.0454(4) 0.094 Uiso 1 calc R .
C24 C 0.2769(5) -0.0574(3) 0.0670(5) 0.079(2) Uani 1 d . .
H24A H 0.2446(5) -0.0999(3) 0.0710(5) 0.095 Uiso 1 calc R .
C25 C 0.3544(5) -0.0400(3) 0.1305(5) 0.075(2) Uani 1 d . .
H25A H 0.3736(5) -0.0700(3) 0.1796(5) 0.089 Uiso 1 calc R .
C26 C 1.0244(4) 0.2259(3) 0.3753(4) 0.0492(14) Uani 1 d . .
C27 C 1.0484(4) 0.1634(3) 0.4246(4) 0.055(2) Uani 1 d . .
C28 C 1.0784(4) 0.1139(3) 0.3537(4) 0.057(2) Uani 1 d . .
C29 C 1.0640(4) 0.1436(3) 0.2611(4) 0.0507(14) Uani 1 d . .
C30 C 1.0320(4) 0.2146(3) 0.2750(4) 0.0474(14) Uani 1 d . .
C31 C 1.0033(5) 0.2947(3) 0.4222(5) 0.080(2) Uani 1 d . .
H31A H 1.0020(5) 0.2891(3) 0.4907(5) 0.120 Uiso 1 calc R .
H31B H 0.9383(5) 0.3120(3) 0.3995(5) 0.120 Uiso 1 calc R .
H31C H 1.0563(5) 0.3267(3) 0.4061(5) 0.120 Uiso 1 calc R .
C32 C 1.0590(5) 0.1537(4) 0.5314(4) 0.085(2) Uani 1 d . .
H32A H 1.0753(5) 0.1065(4) 0.5452(4) 0.128 Uiso 1 calc R .
H32B H 0.9957(5) 0.1655(4) 0.5612(4) 0.128 Uiso 1 calc R .
H32C H 1.1127(5) 0.1828(4) 0.5562(4) 0.128 Uiso 1 calc R .
C33 C 1.1154(5) 0.0425(3) 0.3725(5) 0.088(2) Uani 1 d . .
H33A H 1.1186(5) 0.0344(3) 0.4406(5) 0.131 Uiso 1 calc R .
H33B H 1.1823(5) 0.0368(3) 0.3464(5) 0.131 Uiso 1 calc R .
H33C H 1.0690(5) 0.0102(3) 0.3428(5) 0.131 Uiso 1 calc R .
C34 C 1.0852(5) 0.1095(4) 0.1668(4) 0.079(2) Uani 1 d . .
H34A H 1.0693(5) 0.1407(4) 0.1152(4) 0.118 Uiso 1 calc R .
H34B H 1.0437(5) 0.0689(4) 0.1601(4) 0.118 Uiso 1 calc R .
H34C H 1.1563(5) 0.0969(4) 0.1647(4) 0.118 Uiso 1 calc R .
C35 C 1.0194(5) 0.2664(3) 0.1959(4) 0.070(2) Uani 1 d . .
H35A H 1.0287(5) 0.2443(3) 0.1350(4) 0.105 Uiso 1 calc R .
H35B H 1.0694(5) 0.3022(3) 0.2043(4) 0.105 Uiso 1 calc R .
H35C H 0.9519(5) 0.2859(3) 0.1978(4) 0.105 Uiso 1 calc R .
O40 O 0.8160(5) 0.3665(3) 0.0622(5) 0.145(2) Uiso 1 d . .
C40 C 0.9012(16) 0.3791(10) -0.0118(15) 0.294(8) Uiso 1 d . .
C41 C 0.8645(7) 0.4485(5) -0.0408(6) 0.044(2) Uiso 0.50 d P .
C42 C 0.9359(8) 0.3179(6) -0.0424(7) 0.054(3) Uiso 0.50 d P .
C43 C 0.9754(7) 0.3957(5) 0.0483(7) 0.045(2) Uiso 0.50 d P .
C44 C 0.8433(13) 0.3597(9) -0.1030(12) 0.105(5) Uiso 0.50 d P .
O50 O 0.7790(11) 0.2177(8) -0.0196(10) 0.168(5) Uiso 0.50 d P .

loop_
_atom_type_symbol
_atom_type_description
_atom_type_scat_dispersion_real
_atom_type_scat_dispersion_imag
_atom_type_scat_source
C C 0.0033 0.0016 'International Tables Vol C Tables 4.2.6.8 and 6.1.1.4'
H H 0.0000 0.0000 'International Tables Vol C Tables 4.2.6.8 and 6.1.1.4'
N N 0.0061 0.0033 'International Tables Vol C Tables 4.2.6.8 and 6.1.1.4'
P P 0.1023 0.0942 'International Tables Vol C Tables 4.2.6.8 and 6.1.1.4'
Cl Cl 0.1484 0.1585 'International Tables Vol C Tables 4.2.6.8 and 6.1.1.4'
Rh Rh -1.1178 0.9187 'International Tables Vol C Tables 4.2.6.8 and 6.1.1.4'
O O 0.0106 0.0060 'International Tables Vol C Tables 4.2.6.8 and 6.1.1.4'

loop_
_geom_angle_atom_site_label_1
_geom_angle_atom_site_label_2
_geom_angle_atom_site_label_3
_geom_angle
_geom_angle_site_symmetry_1
_geom_angle_site_symmetry_3
_geom_angle_publ_flag
C27 Rh1 C26 38.5(2) . . ?
C27 Rh1 C30 64.6(2) . . ?
C26 Rh1 C30 38.2(2) . . ?
C27 Rh1 C29 64.5(2) . . ?
C26 Rh1 C29 64.3(2) . . ?
C30 Rh1 C29 39.0(2) . . ?
C27 Rh1 C28 38.2(2) . . ?
C26 Rh1 C28 63.4(2) . . ?
C30 Rh1 C28 63.5(2) . . ?
C29 Rh1 C28 37.4(2) . . ?
C27 Rh1 P1 108.11(14) . . ?
C26 Rh1 P1 99.13(13) . . ?
C30 Rh1 P1 123.00(14) . . ?
C29 Rh1 P1 161.73(15) . . ?
C28 Rh1 P1 143.68(15) . . ?
C27 Rh1 Cl2 105.0(2) . . ?
C26 Rh1 Cl2 143.19(14) . . ?
C30 Rh1 Cl2 149.23(14) . . ?
C29 Rh1 Cl2 110.32(15) . . ?
C28 Rh1 Cl2 90.10(15) . . ?
P1 Rh1 Cl2 87.53(5) . . ?
C27 Rh1 Cl1 157.67(14) . . ?
C26 Rh1 Cl1 127.34(14) . . ?
C30 Rh1 Cl1 94.72(13) . . ?
C29 Rh1 Cl1 94.36(13) . . ?
C28 Rh1 Cl1 126.3(2) . . ?
P1 Rh1 Cl1 89.86(5) . . ?
Cl2 Rh1 Cl1 88.53(5) . . ?
C7 P1 C1 105.1(2) . . ?
C7 P1 C13 103.3(2) . . ?
C1 P1 C13 97.5(2) . . ?
C7 P1 Rh1 119.3(2) . . ?
C1 P1 Rh1 115.1(2) . . ?
C13 P1 Rh1 113.7(2) . . ?
C6 C1 C2 119.1(4) . . ?
C6 C1 P1 120.0(4) . . ?
C2 C1 P1 120.7(4) . . ?
C1 C2 C3 119.8(5) . . ?
C4 C3 C2 119.8(6) . . ?
C3 C4 C5 120.7(5) . . ?
C6 C5 C4 119.1(5) . . ?
C1 C6 C5 121.4(5) . . ?
C12 C7 C8 118.8(5) . . ?
C12 C7 P1 120.8(4) . . ?
C8 C7 P1 120.3(4) . . ?
C9 C8 C7 119.6(5) . . ?
C10 C9 C8 121.5(5) . . ?
C9 C10 C11 119.2(5) . . ?
C10 C11 C12 120.8(5) . . ?
C11 C12 C7 120.1(5) . . ?
N14 C13 P1 114.5(3) . . ?
C19 N14 C13 111.6(4) . . ?
C19 N14 C15 109.3(4) . . ?
C13 N14 C15 108.2(4) . . ?
C16 C15 N14 110.6(4) . . ?
N17 C16 C15 110.6(5) . . ?
C20 N17 C16 122.8(4) . . ?
C20 N17 C18 120.9(4) . . ?
C16 N17 C18 110.2(4) . . ?
N17 C18 C19 111.3(4) . . ?
C18 C19 N14 110.2(4) . . ?
N21 C20 N17 115.6(5) . . ?
N21 C20 C25 121.9(5) . . ?
N17 C20 C25 122.5(5) . . ?
C20 N21 C22 116.9(5) . . ?
N21 C22 C23 124.5(6) . . ?
C22 C23 C24 118.6(6) . . ?
C25 C24 C23 118.6(6) . . ?
C24 C25 C20 119.5(6) . . ?
C30 C26 C27 108.8(5) . . ?
C30 C26 C31 125.2(5) . . ?
C27 C26 C31 125.8(5) . . ?
C30 C26 Rh1 71.2(3) . . ?
C27 C26 Rh1 70.4(3) . . ?
C31 C26 Rh1 128.4(4) . . ?
C26 C27 C28 107.4(4) . . ?
C26 C27 C32 126.7(5) . . ?
C28 C27 C32 125.0(5) . . ?
C26 C27 Rh1 71.1(3) . . ?
C28 C27 Rh1 73.6(3) . . ?
C32 C27 Rh1 128.7(4) . . ?
C29 C28 C27 108.6(5) . . ?
C29 C28 C33 125.0(5) . . ?
C27 C28 C33 126.4(5) . . ?
C29 C28 Rh1 69.9(3) . . ?
C27 C28 Rh1 68.1(3) . . ?
C33 C28 Rh1 126.4(4) . . ?
C28 C29 C30 107.3(4) . . ?
C28 C29 C34 126.2(5) . . ?
C30 C29 C34 126.3(5) . . ?
C28 C29 Rh1 72.6(3) . . ?
C30 C29 Rh1 69.8(3) . . ?
C34 C29 Rh1 126.1(4) . . ?
C26 C30 C29 107.6(4) . . ?
C26 C30 C35 127.6(5) . . ?
C29 C30 C35 124.6(5) . . ?
C26 C30 Rh1 70.6(3) . . ?
C29 C30 Rh1 71.2(3) . . ?
C35 C30 Rh1 127.6(4) . . ?
C42 C40 C43 99.9(15) . . ?
C42 C40 O40 108.8(14) . . ?
C43 C40 O40 98.4(14) . . ?
C42 C40 C44 71.3(12) . . ?
C43 C40 C44 161.9(19) . . ?
O40 C40 C44 99.5(14) . . ?
C42 C40 C41 145.7(17) . . ?
C43 C40 C41 100.4(14) . . ?
O40 C40 C41 95.2(12) . . ?
C44 C40 C41 81.0(13) . . ?
C40 C41 C44 50.1(9) . . ?
C40 C42 C44 59.0(11) . . ?
C40 C42 C43 39.4(10) . . ?
C44 C42 C43 97.1(8) . . ?
C40 C43 C42 40.7(9) . . ?
C40 C44 C42 49.7(10) . . ?
C40 C44 C41 48.9(9) . . ?
C42 C44 C41 96.4(9) . . ?

loop_
_geom_bond_atom_site_label_1
_geom_bond_atom_site_label_2
_geom_bond_distance
_geom_bond_site_symmetry_2
_geom_bond_publ_flag
Rh1 C27 2.156(5) . ?
Rh1 C26 2.166(5) . ?
Rh1 C30 2.174(5) . ?
Rh1 C29 2.193(5) . ?
Rh1 C28 2.229(5) . ?
Rh1 P1 2.3387(13) . ?
Rh1 Cl2 2.4108(14) . ?
Rh1 Cl1 2.4281(13) . ?
P1 C7 1.814(5) . ?
P1 C1 1.836(5) . ?
P1 C13 1.852(5) . ?
C1 C6 1.374(7) . ?
C1 C2 1.401(7) . ?
C2 C3 1.406(7) . ?
C3 C4 1.367(8) . ?
C4 C5 1.397(9) . ?
C5 C6 1.388(7) . ?
C7 C12 1.395(7) . ?
C7 C8 1.407(7) . ?
C8 C9 1.390(7) . ?
C9 C10 1.373(8) . ?
C10 C11 1.378(8) . ?
C11 C12 1.398(8) . ?
C13 N14 1.519(6) . ?
N14 C19 1.518(6) . ?
N14 C15 1.518(6) . ?
C15 C16 1.514(7) . ?
C16 N17 1.472(7) . ?
N17 C20 1.378(6) . ?
N17 C18 1.473(7) . ?
C18 C19 1.484(7) . ?
C20 N21 1.339(7) . ?
C20 C25 1.395(8) . ?
N21 C22 1.348(7) . ?
C22 C23 1.352(9) . ?
C23 C24 1.380(9) . ?
C24 C25 1.373(8) . ?
C26 C30 1.419(7) . ?
C26 C27 1.426(7) . ?
C26 C31 1.516(8) . ?
C27 C28 1.438(8) . ?
C27 C32 1.503(7) . ?
C28 C29 1.420(7) . ?
C28 C33 1.492(8) . ?
C29 C30 1.457(7) . ?
C29 C34 1.501(7) . ?
C30 C35 1.497(7) . ?
O40 C40 1.55(2) . ?
C40 C42 1.34(2) . ?
C40 C43 1.31(2) . ?
C40 C44 1.51(2) . ?
C40 C41 1.49(2) . ?
C41 C44 1.95(2) . ?
C42 C44 1.67(2) . ?
C42 C43 2.030(15) . ?

loop_
_geom_torsion_atom_site_label_1
_geom_torsion_atom_site_label_2
_geom_torsion_atom_site_label_3
_geom_torsion_atom_site_label_4
_geom_torsion
_geom_torsion_site_symmetry_1
_geom_torsion_site_symmetry_2
_geom_torsion_site_symmetry_3
_geom_torsion_site_symmetry_4
_geom_torsion_publ_flag
C27 Rh1 P1 C7 107.1(2) . . . . ?
C26 Rh1 P1 C7 68.5(2) . . . . ?
C30 Rh1 P1 C7 36.1(2) . . . . ?
C29 Rh1 P1 C7 44.2(5) . . . . ?
C28 Rh1 P1 C7 125.2(3) . . . . ?
Cl2 Rh1 P1 C7 -148.0(2) . . . . ?
Cl1 Rh1 P1 C7 -59.4(2) . . . . ?
C27 Rh1 P1 C1 -19.3(2) . . . . ?
C26 Rh1 P1 C1 -57.9(2) . . . . ?
C30 Rh1 P1 C1 -90.3(2) . . . . ?
C29 Rh1 P1 C1 -82.2(5) . . . . ?
C28 Rh1 P1 C1 -1.1(3) . . . . ?
Cl2 Rh1 P1 C1 85.7(2) . . . . ?
Cl1 Rh1 P1 C1 174.2(2) . . . . ?
C27 Rh1 P1 C13 -130.6(2) . . . . ?
C26 Rh1 P1 C13 -169.3(2) . . . . ?
C30 Rh1 P1 C13 158.4(2) . . . . ?
C29 Rh1 P1 C13 166.5(5) . . . . ?
C28 Rh1 P1 C13 -112.5(3) . . . . ?
Cl2 Rh1 P1 C13 -25.7(2) . . . . ?
Cl1 Rh1 P1 C13 62.9(2) . . . . ?
C7 P1 C1 C6 161.1(4) . . . . ?
C13 P1 C1 C6 55.1(5) . . . . ?
Rh1 P1 C1 C6 -65.5(4) . . . . ?
C7 P1 C1 C2 -24.3(4) . . . . ?
C13 P1 C1 C2 -130.3(4) . . . . ?
Rh1 P1 C1 C2 109.0(4) . . . . ?
C6 C1 C2 C3 -1.4(7) . . . . ?
P1 C1 C2 C3 -176.1(4) . . . . ?
C1 C2 C3 C4 -0.9(8) . . . . ?
C2 C3 C4 C5 1.7(9) . . . . ?
C3 C4 C5 C6 -0.1(10) . . . . ?
C2 C1 C6 C5 3.0(8) . . . . ?
P1 C1 C6 C5 177.7(5) . . . . ?
C4 C5 C6 C1 -2.2(9) . . . . ?
C1 P1 C7 C12 -51.9(5) . . . . ?
C13 P1 C7 C12 49.9(4) . . . . ?
Rh1 P1 C7 C12 177.1(3) . . . . ?
C1 P1 C7 C8 131.5(4) . . . . ?
C13 P1 C7 C8 -126.8(4) . . . . ?
Rh1 P1 C7 C8 0.5(5) . . . . ?
C12 C7 C8 C9 0.3(7) . . . . ?
P1 C7 C8 C9 177.0(4) . . . . ?
C7 C8 C9 C10 -0.1(8) . . . . ?
C8 C9 C10 C11 -0.2(8) . . . . ?
C9 C10 C11 C12 0.3(9) . . . . ?
C10 C11 C12 C7 -0.2(8) . . . . ?
C8 C7 C12 C11 -0.1(8) . . . . ?
P1 C7 C12 C11 -176.8(4) . . . . ?
C7 P1 C13 N14 81.8(4) . . . . ?
C1 P1 C13 N14 -170.6(4) . . . . ?
Rh1 P1 C13 N14 -48.9(4) . . . . ?
P1 C13 N14 C19 -81.2(4) . . . . ?
P1 C13 N14 C15 158.6(3) . . . . ?
C19 N14 C15 C16 55.3(5) . . . . ?
C13 N14 C15 C16 177.0(4) . . . . ?
N14 C15 C16 N17 -57.0(6) . . . . ?
C15 C16 N17 C20 -148.9(5) . . . . ?
C15 C16 N17 C18 58.4(6) . . . . ?
C20 N17 C18 C19 146.7(5) . . . . ?
C16 N17 C18 C19 -60.0(6) . . . . ?
N17 C18 C19 N14 59.1(6) . . . . ?
C13 N14 C19 C18 -175.8(4) . . . . ?
C15 N14 C19 C18 -56.3(5) . . . . ?
C16 N17 C20 N21 -157.3(5) . . . . ?
C18 N17 C20 N21 -7.5(7) . . . . ?
C16 N17 C20 C25 24.6(8) . . . . ?
C18 N17 C20 C25 174.4(5) . . . . ?
N17 C20 N21 C22 -178.2(5) . . . . ?
C25 C20 N21 C22 0.0(8) . . . . ?
C20 N21 C22 C23 0.1(9) . . . . ?
N21 C22 C23 C24 -1.3(10) . . . . ?
C22 C23 C24 C25 2.4(10) . . . . ?
C23 C24 C25 C20 -2.4(9) . . . . ?
N21 C20 C25 C24 1.2(9) . . . . ?
N17 C20 C25 C24 179.2(5) . . . . ?
C27 Rh1 C26 C30 118.9(4) . . . . ?
C30 Rh1 C26 C30 0.0 . . . . ?
C29 Rh1 C26 C30 38.3(3) . . . . ?
C28 Rh1 C26 C30 80.2(3) . . . . ?
P1 Rh1 C26 C30 -133.5(3) . . . . ?
Cl2 Rh1 C26 C30 128.4(3) . . . . ?
Cl1 Rh1 C26 C30 -36.6(3) . . . . ?
C27 Rh1 C26 C27 0.0 . . . . ?
C30 Rh1 C26 C27 -118.9(4) . . . . ?
C29 Rh1 C26 C27 -80.5(3) . . . . ?
C28 Rh1 C26 C27 -38.7(3) . . . . ?
P1 Rh1 C26 C27 107.7(3) . . . . ?
Cl2 Rh1 C26 C27 9.5(4) . . . . ?
Cl1 Rh1 C26 C27 -155.5(2) . . . . ?
C27 Rh1 C26 C31 -120.6(6) . . . . ?
C30 Rh1 C26 C31 120.5(6) . . . . ?
C29 Rh1 C26 C31 158.8(6) . . . . ?
C28 Rh1 C26 C31 -159.3(6) . . . . ?
P1 Rh1 C26 C31 -12.9(5) . . . . ?
Cl2 Rh1 C26 C31 -111.1(5) . . . . ?
Cl1 Rh1 C26 C31 83.9(5) . . . . ?
C30 C26 C27 C28 4.0(6) . . . . ?
C31 C26 C27 C28 -171.0(5) . . . . ?
Rh1 C26 C27 C28 65.2(4) . . . . ?
C30 C26 C27 C32 174.1(5) . . . . ?
C31 C26 C27 C32 -0.9(9) . . . . ?
Rh1 C26 C27 C32 -124.7(6) . . . . ?
C30 C26 C27 Rh1 -61.2(3) . . . . ?
C31 C26 C27 Rh1 123.8(5) . . . . ?
Rh1 C26 C27 Rh1 0.0 . . . . ?
C26 Rh1 C27 C26 0.0 . . . . ?
C30 Rh1 C27 C26 36.8(3) . . . . ?
C29 Rh1 C27 C26 80.2(3) . . . . ?
C28 Rh1 C27 C26 115.5(4) . . . . ?
P1 Rh1 C27 C26 -81.8(3) . . . . ?
Cl2 Rh1 C27 C26 -174.1(3) . . . . ?
Cl1 Rh1 C27 C26 60.4(5) . . . . ?
C26 Rh1 C27 C28 -115.5(4) . . . . ?
C30 Rh1 C27 C28 -78.7(3) . . . . ?
C29 Rh1 C27 C28 -35.3(3) . . . . ?
C28 Rh1 C27 C28 0.0 . . . . ?
P1 Rh1 C27 C28 162.7(3) . . . . ?
Cl2 Rh1 C27 C28 70.4(3) . . . . ?
Cl1 Rh1 C27 C28 -55.1(6) . . . . ?
C26 Rh1 C27 C32 122.4(7) . . . . ?
C30 Rh1 C27 C32 159.2(6) . . . . ?
C29 Rh1 C27 C32 -157.4(6) . . . . ?
C28 Rh1 C27 C32 -122.1(7) . . . . ?
P1 Rh1 C27 C32 40.6(6) . . . . ?
Cl2 Rh1 C27 C32 -51.7(6) . . . . ?
Cl1 Rh1 C27 C32 -177.2(4) . . . . ?
C26 C27 C28 C29 -5.2(6) . . . . ?
C32 C27 C28 C29 -175.5(5) . . . . ?
Rh1 C27 C28 C29 58.3(4) . . . . ?
C26 C27 C28 C33 176.6(5) . . . . ?
C32 C27 C28 C33 6.2(9) . . . . ?
Rh1 C27 C28 C33 -119.9(6) . . . . ?
C26 C27 C28 Rh1 -63.5(3) . . . . ?
C32 C27 C28 Rh1 126.2(6) . . . . ?
Rh1 C27 C28 Rh1 0.0 . . . . ?
C27 Rh1 C28 C29 -120.8(5) . . . . ?
C26 Rh1 C28 C29 -81.9(3) . . . . ?
C30 Rh1 C28 C29 -38.9(3) . . . . ?
C29 Rh1 C28 C29 0.0 . . . . ?
P1 Rh1 C28 C29 -149.4(3) . . . . ?
Cl2 Rh1 C28 C29 124.7(3) . . . . ?
Cl1 Rh1 C28 C29 36.4(4) . . . . ?
C27 Rh1 C28 C27 0.0 . . . . ?
C26 Rh1 C28 C27 39.0(3) . . . . ?
C30 Rh1 C28 C27 81.9(3) . . . . ?
C29 Rh1 C28 C27 120.8(5) . . . . ?
P1 Rh1 C28 C27 -28.6(4) . . . . ?
Cl2 Rh1 C28 C27 -114.5(3) . . . . ?
Cl1 Rh1 C28 C27 157.2(3) . . . . ?
C27 Rh1 C28 C33 119.9(7) . . . . ?
C26 Rh1 C28 C33 158.9(6) . . . . ?
C30 Rh1 C28 C33 -158.2(6) . . . . ?
C29 Rh1 C28 C33 -119.3(7) . . . . ?
P1 Rh1 C28 C33 91.4(6) . . . . ?
Cl2 Rh1 C28 C33 5.4(5) . . . . ?
Cl1 Rh1 C28 C33 -82.9(6) . . . . ?
C27 C28 C29 C30 4.3(6) . . . . ?
C33 C28 C29 C30 -177.4(5) . . . . ?
Rh1 C28 C29 C30 61.6(3) . . . . ?
C27 C28 C29 C34 -179.6(5) . . . . ?
C33 C28 C29 C34 -1.3(9) . . . . ?
Rh1 C28 C29 C34 -122.4(5) . . . . ?
C27 C28 C29 Rh1 -57.2(4) . . . . ?
C33 C28 C29 Rh1 121.1(5) . . . . ?
Rh1 C28 C29 Rh1 0.0 . . . . ?
C27 Rh1 C29 C28 36.1(3) . . . . ?
C26 Rh1 C29 C28 79.0(3) . . . . ?
C30 Rh1 C29 C28 116.5(4) . . . . ?
C28 Rh1 C29 C28 0.0 . . . . ?
P1 Rh1 C29 C28 105.8(5) . . . . ?
Cl2 Rh1 C29 C28 -61.3(3) . . . . ?
Cl1 Rh1 C29 C28 -151.3(3) . . . . ?
C27 Rh1 C29 C30 -80.5(3) . . . . ?
C26 Rh1 C29 C30 -37.5(3) . . . . ?
C30 Rh1 C29 C30 0.0 . . . . ?
C28 Rh1 C29 C30 -116.5(4) . . . . ?
P1 Rh1 C29 C30 -10.8(6) . . . . ?
Cl2 Rh1 C29 C30 -177.8(2) . . . . ?
Cl1 Rh1 C29 C30 92.1(3) . . . . ?
C27 Rh1 C29 C34 158.7(6) . . . . ?
C26 Rh1 C29 C34 -158.4(6) . . . . ?
C30 Rh1 C29 C34 -120.9(6) . . . . ?
C28 Rh1 C29 C34 122.6(6) . . . . ?
P1 Rh1 C29 C34 -131.7(5) . . . . ?
Cl2 Rh1 C29 C34 61.3(5) . . . . ?
Cl1 Rh1 C29 C34 -28.8(5) . . . . ?
C27 C26 C30 C29 -1.3(6) . . . . ?
C31 C26 C30 C29 173.7(5) . . . . ?
Rh1 C26 C30 C29 -62.0(3) . . . . ?
C27 C26 C30 C35 -176.3(5) . . . . ?
C31 C26 C30 C35 -1.2(8) . . . . ?
Rh1 C26 C30 C35 123.1(5) . . . . ?
C27 C26 C30 Rh1 60.6(4) . . . . ?
C31 C26 C30 Rh1 -124.3(5) . . . . ?
Rh1 C26 C30 Rh1 0.0 . . . . ?
C28 C29 C30 C26 -1.9(5) . . . . ?
C34 C29 C30 C26 -177.9(5) . . . . ?
Rh1 C29 C30 C26 61.6(3) . . . . ?
C28 C29 C30 C35 173.3(5) . . . . ?
C34 C29 C30 C35 -2.8(8) . . . . ?
Rh1 C29 C30 C35 -123.3(5) . . . . ?
C28 C29 C30 Rh1 -63.4(3) . . . . ?
C34 C29 C30 Rh1 120.5(5) . . . . ?
Rh1 C29 C30 Rh1 0.0 . . . . ?
C27 Rh1 C30 C26 -37.2(3) . . . . ?
C26 Rh1 C30 C26 0.0 . . . . ?
C29 Rh1 C30 C26 -117.3(4) . . . . ?
C28 Rh1 C30 C26 -79.9(3) . . . . ?
P1 Rh1 C30 C26 58.7(3) . . . . ?
Cl2 Rh1 C30 C26 -113.3(3) . . . . ?
Cl1 Rh1 C30 C26 151.6(3) . . . . ?
C27 Rh1 C30 C29 80.1(3) . . . . ?
C26 Rh1 C30 C29 117.3(4) . . . . ?
C29 Rh1 C30 C29 0.0 . . . . ?
C28 Rh1 C30 C29 37.4(3) . . . . ?
P1 Rh1 C30 C29 176.0(2) . . . . ?
Cl2 Rh1 C30 C29 4.0(4) . . . . ?
Cl1 Rh1 C30 C29 -91.1(3) . . . . ?
C27 Rh1 C30 C35 -160.2(5) . . . . ?
C26 Rh1 C30 C35 -123.0(6) . . . . ?
C29 Rh1 C30 C35 119.7(6) . . . . ?
C28 Rh1 C30 C35 157.1(5) . . . . ?
P1 Rh1 C30 C35 -64.3(5) . . . . ?
Cl2 Rh1 C30 C35 123.6(4) . . . . ?
Cl1 Rh1 C30 C35 28.6(5) . . . . ?
C42 C40 C41 C44 36.3(26) . . . . ?
C43 C40 C41 C44 161.7(19) . . . . ?
O40 C40 C41 C44 -98.8(14) . . . . ?
C44 C40 C41 C44 0.000(2) . . . . ?
C43 C40 C42 C44 -163.6(18) . . . . ?
O40 C40 C42 C44 93.9(15) . . . . ?
C44 C40 C42 C44 0.000(2) . . . . ?
C41 C40 C42 C44 -38.1(27) . . . . ?
C43 C40 C42 C43 0.000(2) . . . . ?
O40 C40 C42 C43 -102.4(18) . . . . ?
C44 C40 C42 C43 163.6(18) . . . . ?
C41 C40 C42 C43 125.5(37) . . . . ?
C42 C40 C43 C42 0.000(1) . . . . ?
O40 C40 C43 C42 110.9(17) . . . . ?
C44 C40 C43 C42 -59.2(53) . . . . ?
C41 C40 C43 C42 -152.2(21) . . . . ?
C40 C42 C43 C40 0.000(3) . . . . ?
C44 C42 C43 C40 14.1(16) . . . . ?
C42 C40 C44 C42 0.000(2) . . . . ?
C43 C40 C44 C42 63.3(56) . . . . ?
O40 C40 C44 C42 -106.8(14) . . . . ?
C41 C40 C44 C42 159.4(15) . . . . ?
C42 C40 C44 C41 -159.4(15) . . . . ?
C43 C40 C44 C41 -96.1(58) . . . . ?
O40 C40 C44 C41 93.9(12) . . . . ?
C41 C40 C44 C41 0.000(3) . . . . ?
C40 C42 C44 C40 0.000(3) . . . . ?
C43 C42 C44 C40 -10.4(12) . . . . ?
C40 C42 C44 C41 15.5(12) . . . . ?
C43 C42 C44 C41 5.1(8) . . . . ?
C40 C41 C44 C40 0.000(4) . . . . ?
C40 C41 C44 C42 -15.7(12) . . . . ?
